data_4324154
loop_
_publ_author_name
'Werner Uhl'
'Thomas Abel'
'Elke Hagemeier'
'Alexander Hepp'
'Marcus Layh'
'Babak Rezaeirad'
'Heinrich Luftmann'

_publ_section_title
;
 Oligonuclear Gallium Nitrogen Cage Compounds: Molecular Intermediates on
 the Way from Gallium Hydrazides to Gallium Nitride
;
_journal_name_full 'Inorganic Chemistry'
_journal_page_first 325
_journal_page_last 335
_journal_paper_doi 10.1021/ic1019839
_journal_volume 50
_journal_year 2011
_chemical_formula_sum 'C24 H64 Ga8 N8 O4'
_chemical_formula_weight 1086.59
_chemical_name_systematic
; 
 ? 
;
_space_group_IT_number 61
_symmetry_cell_setting orthorhombic
_symmetry_space_group_name_Hall '-P 2ac 2ab'
_symmetry_space_group_name_H-M 'P b c a'
_atom_sites_solution_hydrogens geom
_atom_sites_solution_primary direct
_atom_sites_solution_secondary difmap
_audit_creation_method SHELXL-97
_cell_angle_alpha 90.00
_cell_angle_beta 90.00
_cell_angle_gamma 90.00
_cell_formula_units_Z 8
_cell_length_a 16.1251(9)
_cell_length_b 18.3539(10)
_cell_length_c 27.7447(16)
_cell_measurement_reflns_used 9896
_cell_measurement_temperature 153(2)
_cell_measurement_theta_max 27.8445
_cell_measurement_theta_min 2.3375
_cell_volume 8211.3(8)
_computing_cell_refinement 'Bruker SAINT+'
_computing_data_collection 'Bruker SMART'
_computing_data_reduction 'Bruker SHELXTL'
_computing_molecular_graphics 'Bruker SHELXTL'
_computing_publication_material 'Bruker SHELXTL'
_computing_structure_refinement 'SHELXL-97 (Sheldrick, 1997)'
_computing_structure_solution 'SHELXS-97 (Sheldrick, 1990)'
_diffrn_ambient_temperature 153(2)
_diffrn_measured_fraction_theta_full 0.998
_diffrn_measured_fraction_theta_max 0.998
_diffrn_measurement_device_type 'CCD area detector'
_diffrn_measurement_method 'omega scans'
_diffrn_radiation_monochromator graphite
_diffrn_radiation_source 'rotating anode'
_diffrn_radiation_type MoK\a
_diffrn_radiation_wavelength 0.71073
_diffrn_reflns_av_R_equivalents 0.0381
_diffrn_reflns_av_sigmaI/netI 0.0226
_diffrn_reflns_limit_h_max 21
_diffrn_reflns_limit_h_min -21
_diffrn_reflns_limit_k_max 24
_diffrn_reflns_limit_k_min -24
_diffrn_reflns_limit_l_max 36
_diffrn_reflns_limit_l_min -36
_diffrn_reflns_number 80030
_diffrn_reflns_theta_full 27.85
_diffrn_reflns_theta_max 27.85
_diffrn_reflns_theta_min 1.47
_exptl_absorpt_coefficient_mu 5.203
_exptl_absorpt_correction_T_max 0.8189
_exptl_absorpt_correction_T_min 0.3448
_exptl_absorpt_correction_type empirical
_exptl_absorpt_process_details SADABS
_exptl_crystal_colour colourless
_exptl_crystal_density_diffrn 1.758
_exptl_crystal_density_method 'not measured'
_exptl_crystal_description rod
_exptl_crystal_F_000 4352
_exptl_crystal_size_max 0.26
_exptl_crystal_size_mid 0.08
_exptl_crystal_size_min 0.04
_refine_diff_density_max 0.646
_refine_diff_density_min -0.359
_refine_diff_density_rms 0.091
_refine_ls_extinction_method none
_refine_ls_goodness_of_fit_ref 1.022
_refine_ls_hydrogen_treatment constr
_refine_ls_matrix_type full
_refine_ls_number_parameters 417
_refine_ls_number_reflns 9748
_refine_ls_number_restraints 0
_refine_ls_restrained_S_all 1.022
_refine_ls_R_factor_all 0.0330
_refine_ls_R_factor_gt 0.0238
_refine_ls_shift/su_max 0.010
_refine_ls_shift/su_mean 0.000
_refine_ls_structure_factor_coef Fsqd
_refine_ls_weighting_details 'calc w=1/[\s^2^(Fo^2^)+(0.0300P)^2^+7.7673P] where P=(Fo^2^+2Fc^2^)/3'
_refine_ls_weighting_scheme calc
_refine_ls_wR_factor_gt 0.0564
_refine_ls_wR_factor_ref 0.0603
_reflns_number_gt 8187
_reflns_number_total 9748
_reflns_threshold_expression >2sigma(I)
_cod_data_source_file ic1019839_si_001_8.cif
_cod_data_source_block sad2
_cod_database_code 4324154

loop_
_symmetry_equiv_pos_as_xyz
'x, y, z'
'-x+1/2, -y, z+1/2'
'-x, y+1/2, -z+1/2'
'x+1/2, -y+1/2, -z'
'-x, -y, -z'
'x-1/2, y, -z-1/2'
'x, -y-1/2, z-1/2'
'-x-1/2, y-1/2, z'

loop_
_atom_site_label
_atom_site_type_symbol
_atom_site_fract_x
_atom_site_fract_y
_atom_site_fract_z
_atom_site_U_iso_or_equiv
_atom_site_adp_type
_atom_site_occupancy
_atom_site_symmetry_multiplicity
_atom_site_calc_flag
_atom_site_refinement_flags
_atom_site_disorder_assembly
_atom_site_disorder_group
Ga1 Ga 0.363269(15) 0.143910(13) 0.418716(9) 0.01756(6) Uani 1 1 d . . .
C1 C 0.46250(15) 0.20400(14) 0.42660(9) 0.0261(5) Uani 1 1 d . . .
H1A H 0.5110 0.1741 0.4232 0.031 Uiso 1 1 calc R . .
H1B H 0.4622 0.2259 0.4580 0.031 Uiso 1 1 calc R . .
H1C H 0.4630 0.2415 0.4025 0.031 Uiso 1 1 calc R . .
Ga2 Ga 0.256073(16) 0.171872(14) 0.321107(9) 0.02014(6) Uani 1 1 d . . .
C2 C 0.3007(2) 0.26810(15) 0.30693(11) 0.0390(7) Uani 1 1 d . . .
H2A H 0.3437 0.2795 0.3296 0.047 Uiso 1 1 calc R . .
H2B H 0.2573 0.3037 0.3093 0.047 Uiso 1 1 calc R . .
H2C H 0.3231 0.2685 0.2749 0.047 Uiso 1 1 calc R . .
Ga3 Ga 0.161647(16) -0.029519(13) 0.391435(9) 0.01942(6) Uani 1 1 d . . .
C3 C 0.17749(19) -0.12438(14) 0.42235(10) 0.0326(6) Uani 1 1 d . . .
H3A H 0.2356 -0.1354 0.4238 0.039 Uiso 1 1 calc R . .
H3B H 0.1494 -0.1612 0.4040 0.039 Uiso 1 1 calc R . .
H3C H 0.1552 -0.1230 0.4544 0.039 Uiso 1 1 calc R . .
Ga4 Ga 0.152929(15) 0.140176(14) 0.422851(9) 0.01788(6) Uani 1 1 d . . .
C4 C 0.04792(15) 0.16972(14) 0.45176(10) 0.0281(5) Uani 1 1 d . . .
H4A H 0.0465 0.2218 0.4547 0.034 Uiso 1 1 calc R . .
H4B H 0.0427 0.1480 0.4831 0.034 Uiso 1 1 calc R . .
H4C H 0.0029 0.1539 0.4317 0.034 Uiso 1 1 calc R . .
Ga5 Ga 0.342769(16) 0.014739(15) 0.346266(9) 0.02070(6) Uani 1 1 d . . .
C5 C 0.40260(19) -0.00200(18) 0.28533(10) 0.0388(7) Uani 1 1 d . . .
H5A H 0.3848 -0.0473 0.2714 0.047 Uiso 1 1 calc R . .
H5B H 0.4611 -0.0039 0.2915 0.047 Uiso 1 1 calc R . .
H5C H 0.3910 0.0371 0.2633 0.047 Uiso 1 1 calc R . .
Ga6 Ga 0.265548(15) 0.041945(13) 0.486226(9) 0.01639(6) Uani 1 1 d . . .
C6 C 0.25283(17) -0.03423(14) 0.53470(9) 0.0276(5) Uani 1 1 d . . .
H6A H 0.1964 -0.0354 0.5456 0.033 Uiso 1 1 calc R . .
H6B H 0.2888 -0.0243 0.5615 0.033 Uiso 1 1 calc R . .
H6C H 0.2670 -0.0805 0.5209 0.033 Uiso 1 1 calc R . .
Ga7 Ga 0.174875(17) 0.010676(14) 0.282206(9) 0.02126(6) Uani 1 1 d . . .
C7 C 0.1738(2) -0.05863(16) 0.22892(10) 0.0387(7) Uani 1 1 d . . .
H7A H 0.2294 -0.0657 0.2174 0.046 Uiso 1 1 calc R . .
H7B H 0.1399 -0.0400 0.2033 0.046 Uiso 1 1 calc R . .
H7C H 0.1517 -0.1043 0.2398 0.046 Uiso 1 1 calc R . .
Ga8 Ga 0.069329(17) 0.145334(14) 0.312082(10) 0.02287(6) Uani 1 1 d . . .
C8 C -0.03283(18) 0.20110(16) 0.32076(11) 0.0374(7) Uani 1 1 d . . .
H8A H -0.0236 0.2508 0.3114 0.045 Uiso 1 1 calc R . .
H8B H -0.0492 0.1995 0.3540 0.045 Uiso 1 1 calc R . .
H8C H -0.0759 0.1804 0.3012 0.045 Uiso 1 1 calc R . .
O1 O 0.33283(10) 0.11665(9) 0.35615(6) 0.0216(3) Uani 1 1 d . . .
O2 O 0.15704(10) 0.16174(9) 0.35670(6) 0.0213(3) Uani 1 1 d . . .
O3 O 0.18937(10) 0.04486(8) 0.43485(6) 0.0182(3) Uani 1 1 d . . .
O4 O 0.23216(10) -0.01548(9) 0.33767(6) 0.0216(3) Uani 1 1 d . . .
N14 N 0.25962(11) 0.17953(10) 0.44916(7) 0.0176(4) Uani 1 1 d . . .
N146 N 0.26676(14) 0.14398(11) 0.49786(7) 0.0253(5) Uani 1 1 d . . .
C14 C 0.26284(14) 0.19267(13) 0.53936(8) 0.0206(5) Uani 1 1 d . . .
C141 C 0.3380(2) 0.24338(18) 0.54110(11) 0.0438(8) Uani 1 1 d . . .
H14A H 0.3878 0.2149 0.5428 0.053 Uiso 1 1 calc R . .
H14B H 0.3342 0.2742 0.5690 0.053 Uiso 1 1 calc R . .
H14C H 0.3391 0.2729 0.5126 0.053 Uiso 1 1 calc R . .
C142 C 0.26328(17) 0.14433(15) 0.58410(9) 0.0285(6) Uani 1 1 d . . .
H14D H 0.2140 0.1150 0.5846 0.034 Uiso 1 1 calc R . .
H14E H 0.2650 0.1743 0.6124 0.034 Uiso 1 1 calc R . .
H14F H 0.3112 0.1133 0.5834 0.034 Uiso 1 1 calc R . .
C143 C 0.1836(2) 0.23851(18) 0.53971(11) 0.0444(8) Uani 1 1 d . . .
H14G H 0.1808 0.2669 0.5107 0.053 Uiso 1 1 calc R . .
H14H H 0.1842 0.2705 0.5671 0.053 Uiso 1 1 calc R . .
H14I H 0.1363 0.2070 0.5416 0.053 Uiso 1 1 calc R . .
N16 N 0.36739(12) 0.04410(10) 0.44550(7) 0.0183(4) Uani 1 1 d . . .
N163 N 0.37032(12) -0.01649(11) 0.40955(7) 0.0208(4) Uani 1 1 d . . .
C16 C 0.44033(17) -0.06616(14) 0.41789(9) 0.0294(6) Uani 1 1 d . . .
C161 C 0.52370(18) -0.0290(2) 0.40903(13) 0.0491(8) Uani 1 1 d . . .
H16A H 0.5287 -0.0168 0.3755 0.059 Uiso 1 1 calc R . .
H16B H 0.5678 -0.0615 0.4180 0.059 Uiso 1 1 calc R . .
H16C H 0.5271 0.0146 0.4280 0.059 Uiso 1 1 calc R . .
C162 C 0.4375(2) -0.09816(16) 0.46859(10) 0.0424(8) Uani 1 1 d . . .
H16D H 0.4443 -0.0598 0.4918 0.051 Uiso 1 1 calc R . .
H16E H 0.4815 -0.1330 0.4723 0.051 Uiso 1 1 calc R . .
H16F H 0.3851 -0.1218 0.4736 0.051 Uiso 1 1 calc R . .
C163 C 0.4302(2) -0.12893(16) 0.38210(11) 0.0450(8) Uani 1 1 d . . .
H16G H 0.3758 -0.1495 0.3853 0.054 Uiso 1 1 calc R . .
H16H H 0.4711 -0.1657 0.3887 0.054 Uiso 1 1 calc R . .
H16I H 0.4375 -0.1110 0.3499 0.054 Uiso 1 1 calc R . .
N27 N 0.21537(13) 0.11087(11) 0.26742(7) 0.0227(4) Uani 1 1 d . . .
N278 N 0.13746(15) 0.15244(15) 0.25652(9) 0.0415(6) Uani 1 1 d . . .
C27 C 0.12778(19) 0.17886(15) 0.20785(10) 0.0344(6) Uani 1 1 d . . .
C271 C 0.0427(2) 0.2145(2) 0.20471(13) 0.0610(10) Uani 1 1 d . . .
H27A H 0.0006 0.1790 0.2116 0.073 Uiso 1 1 calc R . .
H27B H 0.0345 0.2336 0.1728 0.073 Uiso 1 1 calc R . .
H27C H 0.0393 0.2535 0.2277 0.073 Uiso 1 1 calc R . .
C272 C 0.1300(4) 0.1171(3) 0.17196(16) 0.122(3) Uani 1 1 d . . .
H27D H 0.1836 0.0943 0.1728 0.146 Uiso 1 1 calc R . .
H27E H 0.1197 0.1358 0.1402 0.146 Uiso 1 1 calc R . .
H27F H 0.0882 0.0820 0.1801 0.146 Uiso 1 1 calc R . .
C273 C 0.1911(3) 0.2356(3) 0.19550(19) 0.098(2) Uani 1 1 d . . .
H27G H 0.1930 0.2715 0.2206 0.118 Uiso 1 1 calc R . .
H27H H 0.1764 0.2585 0.1656 0.118 Uiso 1 1 calc R . .
H27I H 0.2446 0.2130 0.1924 0.118 Uiso 1 1 calc R . .
N78 N 0.06947(12) 0.03729(11) 0.31431(7) 0.0213(4) Uani 1 1 d . . .
N378 N 0.06094(12) 0.01053(11) 0.36497(7) 0.0217(4) Uani 1 1 d . . .
C37 C -0.01961(16) -0.02544(14) 0.37343(9) 0.0273(5) Uani 1 1 d . . .
C371 C -0.09251(17) 0.02512(16) 0.36083(10) 0.0333(6) Uani 1 1 d . . .
H37A H -0.0887 0.0690 0.3796 0.040 Uiso 1 1 calc R . .
H37B H -0.1438 0.0009 0.3679 0.040 Uiso 1 1 calc R . .
H37C H -0.0905 0.0371 0.3272 0.040 Uiso 1 1 calc R . .
C372 C -0.02318(18) -0.04112(17) 0.42765(10) 0.0358(6) Uani 1 1 d . . .
H37D H 0.0176 -0.0772 0.4357 0.043 Uiso 1 1 calc R . .
H37E H -0.0773 -0.0589 0.4360 0.043 Uiso 1 1 calc R . .
H37F H -0.0121 0.0029 0.4452 0.043 Uiso 1 1 calc R . .
C373 C -0.02833(19) -0.09687(15) 0.34506(11) 0.0369(7) Uani 1 1 d . . .
H37G H -0.0238 -0.0870 0.3112 0.044 Uiso 1 1 calc R . .
H37H H -0.0814 -0.1183 0.3517 0.044 Uiso 1 1 calc R . .
H37I H 0.0148 -0.1300 0.3545 0.044 Uiso 1 1 calc R . .
H78 H 0.0285 0.0165 0.2972 0.050 Uiso 1 1 d . . .
H16 H 0.4186 0.0383 0.4621 0.050 Uiso 1 1 d . . .
H14 H 0.2635 0.2295 0.4526 0.050 Uiso 1 1 d . . .
H27 H 0.2447 0.1158 0.2403 0.050 Uiso 1 1 d . . .

loop_
_atom_site_aniso_label
_atom_site_aniso_U_11
_atom_site_aniso_U_22
_atom_site_aniso_U_33
_atom_site_aniso_U_23
_atom_site_aniso_U_13
_atom_site_aniso_U_12
Ga1 0.01656(12) 0.01927(12) 0.01686(12) 0.00114(10) 0.00041(9) -0.00058(9)
C1 0.0202(12) 0.0291(13) 0.0290(13) 0.0003(11) 0.0009(10) -0.0049(10)
Ga2 0.02397(13) 0.02005(13) 0.01639(12) 0.00374(10) -0.00142(10) -0.00266(10)
C2 0.0479(18) 0.0261(14) 0.0430(17) 0.0042(12) -0.0028(14) -0.0112(13)
Ga3 0.02440(13) 0.01732(12) 0.01655(12) 0.00185(9) -0.00317(10) -0.00278(10)
C3 0.0427(16) 0.0226(12) 0.0325(15) 0.0059(11) -0.0075(12) -0.0068(11)
Ga4 0.01698(12) 0.01965(12) 0.01701(12) 0.00169(10) 0.00003(9) 0.00284(9)
C4 0.0210(12) 0.0333(14) 0.0299(14) -0.0014(11) 0.0016(10) 0.0057(10)
Ga5 0.02192(13) 0.02510(13) 0.01506(12) -0.00152(10) 0.00101(10) 0.00392(10)
C5 0.0382(16) 0.0552(19) 0.0229(13) -0.0052(13) 0.0062(12) 0.0088(14)
Ga6 0.01880(12) 0.01656(12) 0.01381(12) 0.00079(9) -0.00012(9) 0.00157(9)
C6 0.0331(14) 0.0266(13) 0.0231(13) 0.0057(10) 0.0013(10) 0.0011(10)
Ga7 0.02750(14) 0.02134(13) 0.01494(12) -0.00012(10) -0.00264(10) -0.00100(10)
C7 0.059(2) 0.0318(15) 0.0257(14) -0.0054(12) -0.0038(13) 0.0017(13)
Ga8 0.02297(13) 0.02379(13) 0.02187(13) 0.00501(10) -0.00500(10) 0.00145(10)
C8 0.0304(15) 0.0337(15) 0.0479(18) 0.0003(13) -0.0087(13) 0.0091(12)
O1 0.0245(9) 0.0238(8) 0.0164(8) 0.0013(6) -0.0020(6) 0.0005(7)
O2 0.0212(8) 0.0253(8) 0.0175(8) 0.0029(7) -0.0026(6) 0.0007(7)
O3 0.0213(8) 0.0169(7) 0.0165(8) -0.0003(6) -0.0027(6) 0.0004(6)
O4 0.0250(9) 0.0247(8) 0.0149(8) 0.0002(7) -0.0021(6) 0.0014(7)
N14 0.0198(9) 0.0160(9) 0.0170(9) 0.0020(7) -0.0002(7) -0.0001(7)
N146 0.0447(13) 0.0183(10) 0.0130(9) 0.0002(8) -0.0014(9) 0.0046(9)
C14 0.0224(12) 0.0214(11) 0.0181(11) -0.0045(9) -0.0007(9) 0.0035(9)
C141 0.0511(19) 0.0507(18) 0.0295(15) -0.0036(14) -0.0048(13) -0.0235(15)
C142 0.0338(14) 0.0314(14) 0.0203(12) -0.0042(10) 0.0024(10) 0.0044(11)
C143 0.0489(18) 0.0541(19) 0.0301(15) -0.0092(14) -0.0001(13) 0.0293(16)
N16 0.0199(9) 0.0206(9) 0.0144(9) -0.0008(7) -0.0007(7) 0.0039(8)
N163 0.0230(10) 0.0210(10) 0.0184(10) -0.0035(8) -0.0013(8) 0.0063(8)
C16 0.0330(14) 0.0297(13) 0.0255(13) -0.0022(11) -0.0019(11) 0.0145(11)
C161 0.0260(15) 0.068(2) 0.053(2) -0.0101(17) 0.0029(14) 0.0176(15)
C162 0.065(2) 0.0323(15) 0.0303(15) 0.0016(12) -0.0063(14) 0.0251(15)
C163 0.065(2) 0.0356(16) 0.0339(16) -0.0082(13) -0.0021(15) 0.0252(15)
N27 0.0267(10) 0.0258(10) 0.0158(10) 0.0036(8) -0.0014(8) -0.0029(9)
N278 0.0345(13) 0.0636(17) 0.0265(12) 0.0237(12) 0.0010(10) 0.0151(12)
C27 0.0495(17) 0.0311(14) 0.0226(13) 0.0116(11) -0.0102(12) -0.0070(12)
C271 0.065(2) 0.071(2) 0.047(2) 0.0304(19) -0.0194(18) 0.008(2)
C272 0.219(7) 0.089(4) 0.057(3) -0.033(3) -0.081(4) 0.075(4)
C273 0.068(3) 0.110(4) 0.118(4) 0.088(3) -0.023(3) -0.030(3)
N78 0.0232(10) 0.0248(10) 0.0158(9) 0.0022(8) -0.0027(8) -0.0030(8)
N378 0.0228(10) 0.0260(10) 0.0162(9) 0.0049(8) -0.0035(8) -0.0044(8)
C37 0.0243(13) 0.0314(14) 0.0261(13) 0.0038(10) -0.0020(10) -0.0068(10)
C371 0.0243(13) 0.0471(17) 0.0284(14) 0.0051(12) 0.0000(11) -0.0045(12)
C372 0.0308(14) 0.0486(17) 0.0279(14) 0.0118(12) 0.0010(11) -0.0107(13)
C373 0.0368(16) 0.0327(15) 0.0410(17) 0.0002(12) -0.0036(13) -0.0138(12)

loop_
_atom_type_symbol
_atom_type_description
_atom_type_scat_dispersion_real
_atom_type_scat_dispersion_imag
_atom_type_scat_source
C C 0.0033 0.0016 'International Tables Vol C Tables 4.2.6.8 and 6.1.1.4'
H H 0.0000 0.0000 'International Tables Vol C Tables 4.2.6.8 and 6.1.1.4'
N N 0.0061 0.0033 'International Tables Vol C Tables 4.2.6.8 and 6.1.1.4'
O O 0.0106 0.0060 'International Tables Vol C Tables 4.2.6.8 and 6.1.1.4'
Ga Ga 0.2307 1.6083 'International Tables Vol C Tables 4.2.6.8 and 6.1.1.4'

loop_
_geom_angle_atom_site_label_1
_geom_angle_atom_site_label_2
_geom_angle_atom_site_label_3
_geom_angle
_geom_angle_site_symmetry_1
_geom_angle_site_symmetry_3
_geom_angle_publ_flag
O1 Ga1 C1 117.96(9) . . ?
O1 Ga1 N16 96.29(7) . . ?
C1 Ga1 N16 116.92(10) . . ?
O1 Ga1 N14 105.20(7) . . ?
C1 Ga1 N14 117.13(9) . . ?
N16 Ga1 N14 100.00(8) . . ?
Ga1 C1 H1A 109.5 . . ?
Ga1 C1 H1B 109.5 . . ?
H1A C1 H1B 109.5 . . ?
Ga1 C1 H1C 109.5 . . ?
H1A C1 H1C 109.5 . . ?
H1B C1 H1C 109.5 . . ?
O1 Ga2 O2 103.56(7) . . ?
O1 Ga2 C2 110.58(11) . . ?
O2 Ga2 C2 120.53(11) . . ?
O1 Ga2 N27 107.72(8) . . ?
O2 Ga2 N27 93.30(8) . . ?
C2 Ga2 N27 118.98(11) . . ?
Ga2 C2 H2A 109.5 . . ?
Ga2 C2 H2B 109.5 . . ?
H2A C2 H2B 109.5 . . ?
Ga2 C2 H2C 109.5 . . ?
H2A C2 H2C 109.5 . . ?
H2B C2 H2C 109.5 . . ?
O3 Ga3 O4 105.31(7) . . ?
O3 Ga3 N378 99.67(8) . . ?
O4 Ga3 N378 98.85(8) . . ?
O3 Ga3 C3 109.57(10) . . ?
O4 Ga3 C3 112.82(10) . . ?
N378 Ga3 C3 128.02(10) . . ?
Ga3 C3 H3A 109.5 . . ?
Ga3 C3 H3B 109.5 . . ?
H3A C3 H3B 109.5 . . ?
Ga3 C3 H3C 109.5 . . ?
H3A C3 H3C 109.5 . . ?
H3B C3 H3C 109.5 . . ?
O3 Ga4 O2 111.04(7) . . ?
O3 Ga4 C4 117.28(9) . . ?
O2 Ga4 C4 111.95(9) . . ?
O3 Ga4 N14 90.15(7) . . ?
O2 Ga4 N14 104.46(7) . . ?
C4 Ga4 N14 119.69(10) . . ?
Ga4 C4 H4A 109.5 . . ?
Ga4 C4 H4B 109.5 . . ?
H4A C4 H4B 109.5 . . ?
Ga4 C4 H4C 109.5 . . ?
H4A C4 H4C 109.5 . . ?
H4B C4 H4C 109.5 . . ?
O4 Ga5 O1 103.22(7) . . ?
O4 Ga5 N163 104.46(8) . . ?
O1 Ga5 N163 100.58(8) . . ?
O4 Ga5 C5 108.01(11) . . ?
O1 Ga5 C5 108.61(11) . . ?
N163 Ga5 C5 129.15(11) . . ?
Ga5 C5 H5A 109.5 . . ?
Ga5 C5 H5B 109.5 . . ?
H5A C5 H5B 109.5 . . ?
Ga5 C5 H5C 109.5 . . ?
H5A C5 H5C 109.5 . . ?
H5B C5 H5C 109.5 . . ?
O3 Ga6 N146 96.16(8) . . ?
O3 Ga6 C6 118.28(9) . . ?
N146 Ga6 C6 126.16(10) . . ?
O3 Ga6 N16 96.19(7) . . ?
N146 Ga6 N16 93.91(9) . . ?
C6 Ga6 N16 119.44(10) . . ?
Ga6 C6 H6A 109.5 . . ?
Ga6 C6 H6B 109.5 . . ?
H6A C6 H6B 109.5 . . ?
Ga6 C6 H6C 109.5 . . ?
H6A C6 H6C 109.5 . . ?
H6B C6 H6C 109.5 . . ?
O4 Ga7 C7 117.62(10) . . ?
O4 Ga7 N78 96.78(8) . . ?
C7 Ga7 N78 119.63(12) . . ?
O4 Ga7 N27 104.23(8) . . ?
C7 Ga7 N27 116.65(11) . . ?
N78 Ga7 N27 98.40(8) . . ?
Ga7 C7 H7A 109.5 . . ?
Ga7 C7 H7B 109.5 . . ?
H7A C7 H7B 109.5 . . ?
Ga7 C7 H7C 109.5 . . ?
H7A C7 H7C 109.5 . . ?
H7B C7 H7C 109.5 . . ?
N278 Ga8 O2 95.01(9) . . ?
N278 Ga8 C8 123.52(12) . . ?
O2 Ga8 C8 117.60(10) . . ?
N278 Ga8 N78 95.35(10) . . ?
O2 Ga8 N78 97.88(8) . . ?
C8 Ga8 N78 121.37(11) . . ?
Ga8 C8 H8A 109.5 . . ?
Ga8 C8 H8B 109.5 . . ?
H8A C8 H8B 109.5 . . ?
Ga8 C8 H8C 109.5 . . ?
H8A C8 H8C 109.5 . . ?
H8B C8 H8C 109.5 . . ?
Ga1 O1 Ga2 120.67(9) . . ?
Ga1 O1 Ga5 112.05(8) . . ?
Ga2 O1 Ga5 120.97(9) . . ?
Ga4 O2 Ga2 124.19(9) . . ?
Ga4 O2 Ga8 125.15(9) . . ?
Ga2 O2 Ga8 107.70(8) . . ?
Ga3 O3 Ga4 119.37(8) . . ?
Ga3 O3 Ga6 128.43(8) . . ?
Ga4 O3 Ga6 111.44(8) . . ?
Ga7 O4 Ga5 119.98(9) . . ?
Ga7 O4 Ga3 112.90(9) . . ?
Ga5 O4 Ga3 120.60(8) . . ?
N146 N14 Ga1 100.08(13) . . ?
N146 N14 Ga4 103.68(13) . . ?
Ga1 N14 Ga4 116.71(9) . . ?
N146 N14 H14 109.4 . . ?
Ga1 N14 H14 108.3 . . ?
Ga4 N14 H14 117.0 . . ?
C14 N146 N14 116.09(18) . . ?
C14 N146 Ga6 137.50(16) . . ?
N14 N146 Ga6 105.89(13) . . ?
N146 C14 C142 106.60(19) . . ?
N146 C14 C141 111.3(2) . . ?
C142 C14 C141 108.9(2) . . ?
N146 C14 C143 112.2(2) . . ?
C142 C14 C143 108.6(2) . . ?
C141 C14 C143 109.1(2) . . ?
C14 C141 H14A 109.5 . . ?
C14 C141 H14B 109.5 . . ?
H14A C141 H14B 109.5 . . ?
C14 C141 H14C 109.5 . . ?
H14A C141 H14C 109.5 . . ?
H14B C141 H14C 109.5 . . ?
C14 C142 H14D 109.5 . . ?
C14 C142 H14E 109.5 . . ?
H14D C142 H14E 109.5 . . ?
C14 C142 H14F 109.5 . . ?
H14D C142 H14F 109.5 . . ?
H14E C142 H14F 109.5 . . ?
C14 C143 H14G 109.5 . . ?
C14 C143 H14H 109.5 . . ?
H14G C143 H14H 109.5 . . ?
C14 C143 H14I 109.5 . . ?
H14G C143 H14I 109.5 . . ?
H14H C143 H14I 109.5 . . ?
N163 N16 Ga1 116.07(13) . . ?
N163 N16 Ga6 112.92(13) . . ?
Ga1 N16 Ga6 101.75(8) . . ?
N163 N16 H16 102.3 . . ?
Ga1 N16 H16 108.3 . . ?
Ga6 N16 H16 116.0 . . ?
C16 N163 N16 112.39(18) . . ?
C16 N163 Ga5 120.82(16) . . ?
N16 N163 Ga5 112.64(13) . . ?
N163 C16 C162 111.2(2) . . ?
N163 C16 C161 112.0(2) . . ?
C162 C16 C161 110.3(3) . . ?
N163 C16 C163 106.5(2) . . ?
C162 C16 C163 107.8(2) . . ?
C161 C16 C163 109.0(2) . . ?
C16 C161 H16A 109.5 . . ?
C16 C161 H16B 109.5 . . ?
H16A C161 H16B 109.5 . . ?
C16 C161 H16C 109.5 . . ?
H16A C161 H16C 109.5 . . ?
H16B C161 H16C 109.5 . . ?
C16 C162 H16D 109.5 . . ?
C16 C162 H16E 109.5 . . ?
H16D C162 H16E 109.5 . . ?
C16 C162 H16F 109.5 . . ?
H16D C162 H16F 109.5 . . ?
H16E C162 H16F 109.5 . . ?
C16 C163 H16G 109.5 . . ?
C16 C163 H16H 109.5 . . ?
H16G C163 H16H 109.5 . . ?
C16 C163 H16I 109.5 . . ?
H16G C163 H16I 109.5 . . ?
H16H C163 H16I 109.5 . . ?
N278 N27 Ga2 98.16(15) . . ?
N278 N27 Ga7 103.66(15) . . ?
Ga2 N27 Ga7 118.45(10) . . ?
N278 N27 H27 102.8 . . ?
Ga2 N27 H27 113.7 . . ?
Ga7 N27 H27 116.1 . . ?
C27 N278 N27 116.7(2) . . ?
C27 N278 Ga8 136.1(2) . . ?
N27 N278 Ga8 106.63(14) . . ?
N278 C27 C273 111.9(3) . . ?
N278 C27 C272 111.2(3) . . ?
C273 C27 C272 110.8(4) . . ?
N278 C27 C271 107.2(3) . . ?
C273 C27 C271 107.6(3) . . ?
C272 C27 C271 107.9(3) . . ?
C27 C271 H27A 109.5 . . ?
C27 C271 H27B 109.5 . . ?
H27A C271 H27B 109.5 . . ?
C27 C271 H27C 109.5 . . ?
H27A C271 H27C 109.5 . . ?
H27B C271 H27C 109.5 . . ?
C27 C272 H27D 109.5 . . ?
C27 C272 H27E 109.5 . . ?
H27D C272 H27E 109.5 . . ?
C27 C272 H27F 109.5 . . ?
H27D C272 H27F 109.5 . . ?
H27E C272 H27F 109.5 . . ?
C27 C273 H27G 109.5 . . ?
C27 C273 H27H 109.5 . . ?
H27G C273 H27H 109.5 . . ?
C27 C273 H27I 109.5 . . ?
H27G C273 H27I 109.5 . . ?
H27H C273 H27I 109.5 . . ?
N378 N78 Ga7 114.88(14) . . ?
N378 N78 Ga8 110.95(14) . . ?
Ga7 N78 Ga8 103.51(9) . . ?
N378 N78 H78 106.8 . . ?
Ga7 N78 H78 106.8 . . ?
Ga8 N78 H78 114.0 . . ?
C37 N378 N78 112.18(18) . . ?
C37 N378 Ga3 120.67(15) . . ?
N78 N378 Ga3 113.94(14) . . ?
N378 C37 C372 105.9(2) . . ?
N378 C37 C373 112.4(2) . . ?
C372 C37 C373 109.8(2) . . ?
N378 C37 C371 111.5(2) . . ?
C372 C37 C371 107.9(2) . . ?
C373 C37 C371 109.2(2) . . ?
C37 C371 H37A 109.5 . . ?
C37 C371 H37B 109.5 . . ?
H37A C371 H37B 109.5 . . ?
C37 C371 H37C 109.5 . . ?
H37A C371 H37C 109.5 . . ?
H37B C371 H37C 109.5 . . ?
C37 C372 H37D 109.5 . . ?
C37 C372 H37E 109.5 . . ?
H37D C372 H37E 109.5 . . ?
C37 C372 H37F 109.5 . . ?
H37D C372 H37F 109.5 . . ?
H37E C372 H37F 109.5 . . ?
C37 C373 H37G 109.5 . . ?
C37 C373 H37H 109.5 . . ?
H37G C373 H37H 109.5 . . ?
C37 C373 H37I 109.5 . . ?
H37G C373 H37I 109.5 . . ?
H37H C373 H37I 109.5 . . ?

loop_
_geom_bond_atom_site_label_1
_geom_bond_atom_site_label_2
_geom_bond_distance
_geom_bond_site_symmetry_2
_geom_bond_publ_flag
Ga1 O1 1.8721(16) . ?
Ga1 C1 1.956(2) . ?
Ga1 N16 1.9779(19) . ?
Ga1 N14 1.9836(19) . ?
C1 H1A 0.9599 . ?
C1 H1B 0.9599 . ?
C1 H1C 0.9599 . ?
Ga2 O1 1.8721(16) . ?
Ga2 O2 1.8868(16) . ?
Ga2 C2 1.947(3) . ?
Ga2 N27 1.975(2) . ?
C2 H2A 0.9599 . ?
C2 H2B 0.9599 . ?
C2 H2C 0.9599 . ?
Ga3 O3 1.8747(15) . ?
Ga3 O4 1.8933(17) . ?
Ga3 N378 1.928(2) . ?
Ga3 C3 1.958(3) . ?
C3 H3A 0.9599 . ?
C3 H3B 0.9599 . ?
C3 H3C 0.9599 . ?
Ga4 O3 1.8753(15) . ?
Ga4 O2 1.8787(16) . ?
Ga4 C4 1.951(2) . ?
Ga4 N14 2.0036(19) . ?
C4 H4A 0.9599 . ?
C4 H4B 0.9599 . ?
C4 H4C 0.9599 . ?
Ga5 O4 1.8830(17) . ?
Ga5 O1 1.8972(17) . ?
Ga5 N163 1.900(2) . ?
Ga5 C5 1.971(3) . ?
C5 H5A 0.9599 . ?
C5 H5B 0.9599 . ?
C5 H5C 0.9599 . ?
Ga6 O3 1.8823(15) . ?
Ga6 N146 1.901(2) . ?
Ga6 C6 1.951(2) . ?
Ga6 N16 1.9938(19) . ?
C6 H6A 0.9599 . ?
C6 H6B 0.9599 . ?
C6 H6C 0.9599 . ?
Ga7 O4 1.8578(16) . ?
Ga7 C7 1.950(3) . ?
Ga7 N78 1.980(2) . ?
Ga7 N27 1.994(2) . ?
C7 H7A 0.9599 . ?
C7 H7B 0.9599 . ?
C7 H7C 0.9599 . ?
Ga8 N278 1.897(2) . ?
Ga8 O2 1.9036(16) . ?
Ga8 C8 1.954(3) . ?
Ga8 N78 1.984(2) . ?
C8 H8A 0.9599 . ?
C8 H8B 0.9599 . ?
C8 H8C 0.9599 . ?
N14 N146 1.505(3) . ?
N14 H14 0.9242 . ?
N146 C14 1.459(3) . ?
C14 C142 1.526(3) . ?
C14 C141 1.529(4) . ?
C14 C143 1.529(3) . ?
C141 H14A 0.9599 . ?
C141 H14B 0.9599 . ?
C141 H14C 0.9599 . ?
C142 H14D 0.9599 . ?
C142 H14E 0.9599 . ?
C142 H14F 0.9599 . ?
C143 H14G 0.9599 . ?
C143 H14H 0.9599 . ?
C143 H14I 0.9599 . ?
N16 N163 1.494(3) . ?
N16 H16 0.9515 . ?
N163 C16 1.469(3) . ?
C16 C162 1.525(4) . ?
C16 C161 1.527(4) . ?
C16 C163 1.530(4) . ?
C161 H16A 0.9599 . ?
C161 H16B 0.9599 . ?
C161 H16C 0.9599 . ?
C162 H16D 0.9599 . ?
C162 H16E 0.9599 . ?
C162 H16F 0.9599 . ?
C163 H16G 0.9599 . ?
C163 H16H 0.9599 . ?
C163 H16I 0.9599 . ?
N27 N278 1.501(3) . ?
N27 H27 0.8934 . ?
N278 C27 1.443(3) . ?
C27 C273 1.498(5) . ?
C27 C272 1.509(5) . ?
C27 C271 1.523(5) . ?
C271 H27A 0.9599 . ?
C271 H27B 0.9599 . ?
C271 H27C 0.9599 . ?
C272 H27D 0.9599 . ?
C272 H27E 0.9599 . ?
C272 H27F 0.9599 . ?
C273 H27G 0.9599 . ?
C273 H27H 0.9599 . ?
C273 H27I 0.9599 . ?
N78 N378 1.495(3) . ?
N78 H78 0.8985 . ?
N378 C37 1.476(3) . ?
C37 C372 1.533(4) . ?
C37 C373 1.536(4) . ?
C37 C371 1.538(4) . ?
C371 H37A 0.9599 . ?
C371 H37B 0.9599 . ?
C371 H37C 0.9599 . ?
C372 H37D 0.9599 . ?
C372 H37E 0.9599 . ?
C372 H37F 0.9599 . ?
C373 H37G 0.9599 . ?
C373 H37H 0.9599 . ?
C373 H37I 0.9599 . ?

loop_
_geom_torsion_atom_site_label_1
_geom_torsion_atom_site_label_2
_geom_torsion_atom_site_label_3
_geom_torsion_atom_site_label_4
_geom_torsion
_geom_torsion_site_symmetry_1
_geom_torsion_site_symmetry_2
_geom_torsion_site_symmetry_3
_geom_torsion_site_symmetry_4
_geom_torsion_publ_flag
C1 Ga1 O1 Ga2 -94.11(13) . . . . ?
N16 Ga1 O1 Ga2 140.84(10) . . . . ?
N14 Ga1 O1 Ga2 38.66(11) . . . . ?
C1 Ga1 O1 Ga5 113.54(11) . . . . ?
N16 Ga1 O1 Ga5 -11.50(10) . . . . ?
N14 Ga1 O1 Ga5 -113.68(9) . . . . ?
O2 Ga2 O1 Ga1 -64.74(11) . . . . ?
C2 Ga2 O1 Ga1 65.70(14) . . . . ?
N27 Ga2 O1 Ga1 -162.75(10) . . . . ?
O2 Ga2 O1 Ga5 85.14(10) . . . . ?
C2 Ga2 O1 Ga5 -144.42(13) . . . . ?
N27 Ga2 O1 Ga5 -12.87(12) . . . . ?
O4 Ga5 O1 Ga1 113.42(9) . . . . ?
N163 Ga5 O1 Ga1 5.67(10) . . . . ?
C5 Ga5 O1 Ga1 -132.11(12) . . . . ?
O4 Ga5 O1 Ga2 -38.83(11) . . . . ?
N163 Ga5 O1 Ga2 -146.58(10) . . . . ?
C5 Ga5 O1 Ga2 75.64(14) . . . . ?
O3 Ga4 O2 Ga2 -68.57(12) . . . . ?
C4 Ga4 O2 Ga2 158.24(12) . . . . ?
N14 Ga4 O2 Ga2 27.28(12) . . . . ?
O3 Ga4 O2 Ga8 89.55(11) . . . . ?
C4 Ga4 O2 Ga8 -43.64(14) . . . . ?
N14 Ga4 O2 Ga8 -174.59(10) . . . . ?
O1 Ga2 O2 Ga4 24.82(12) . . . . ?
C2 Ga2 O2 Ga4 -99.37(14) . . . . ?
N27 Ga2 O2 Ga4 133.94(11) . . . . ?
O1 Ga2 O2 Ga8 -136.52(8) . . . . ?
C2 Ga2 O2 Ga8 99.28(13) . . . . ?
N27 Ga2 O2 Ga8 -27.40(9) . . . . ?
N278 Ga8 O2 Ga4 -162.86(12) . . . . ?
C8 Ga8 O2 Ga4 64.97(15) . . . . ?
N78 Ga8 O2 Ga4 -66.74(12) . . . . ?
N278 Ga8 O2 Ga2 -1.74(11) . . . . ?
C8 Ga8 O2 Ga2 -133.90(12) . . . . ?
N78 Ga8 O2 Ga2 94.38(9) . . . . ?
O4 Ga3 O3 Ga4 75.66(10) . . . . ?
N378 Ga3 O3 Ga4 -26.37(11) . . . . ?
C3 Ga3 O3 Ga4 -162.73(12) . . . . ?
O4 Ga3 O3 Ga6 -93.38(11) . . . . ?
N378 Ga3 O3 Ga6 164.59(11) . . . . ?
C3 Ga3 O3 Ga6 28.23(15) . . . . ?
O2 Ga4 O3 Ga3 -37.88(11) . . . . ?
C4 Ga4 O3 Ga3 92.58(12) . . . . ?
N14 Ga4 O3 Ga3 -143.46(10) . . . . ?
O2 Ga4 O3 Ga6 132.91(8) . . . . ?
C4 Ga4 O3 Ga6 -96.63(12) . . . . ?
N14 Ga4 O3 Ga6 27.33(9) . . . . ?
N146 Ga6 O3 Ga3 168.20(12) . . . . ?
C6 Ga6 O3 Ga3 -54.73(15) . . . . ?
N16 Ga6 O3 Ga3 73.57(12) . . . . ?
N146 Ga6 O3 Ga4 -1.54(10) . . . . ?
C6 Ga6 O3 Ga4 135.52(11) . . . . ?
N16 Ga6 O3 Ga4 -96.17(9) . . . . ?
C7 Ga7 O4 Ga5 94.84(14) . . . . ?
N78 Ga7 O4 Ga5 -136.55(10) . . . . ?
N27 Ga7 O4 Ga5 -36.07(12) . . . . ?
C7 Ga7 O4 Ga3 -113.30(13) . . . . ?
N78 Ga7 O4 Ga3 15.31(10) . . . . ?
N27 Ga7 O4 Ga3 115.79(10) . . . . ?
O1 Ga5 O4 Ga7 69.78(11) . . . . ?
N163 Ga5 O4 Ga7 174.58(10) . . . . ?
C5 Ga5 O4 Ga7 -45.12(14) . . . . ?
O1 Ga5 O4 Ga3 -79.90(10) . . . . ?
N163 Ga5 O4 Ga3 24.89(12) . . . . ?
C5 Ga5 O4 Ga3 165.20(12) . . . . ?
O3 Ga3 O4 Ga7 -113.89(9) . . . . ?
N378 Ga3 O4 Ga7 -11.25(10) . . . . ?
C3 Ga3 O4 Ga7 126.64(11) . . . . ?
O3 Ga3 O4 Ga5 37.77(11) . . . . ?
N378 Ga3 O4 Ga5 140.42(10) . . . . ?
C3 Ga3 O4 Ga5 -81.70(13) . . . . ?
O1 Ga1 N14 N146 136.65(12) . . . . ?
C1 Ga1 N14 N146 -90.11(15) . . . . ?
N16 Ga1 N14 N146 37.26(13) . . . . ?
O1 Ga1 N14 Ga4 25.64(11) . . . . ?
C1 Ga1 N14 Ga4 158.89(11) . . . . ?
N16 Ga1 N14 Ga4 -73.75(11) . . . . ?
O3 Ga4 N14 N146 -52.72(13) . . . . ?
O2 Ga4 N14 N146 -164.52(12) . . . . ?
C4 Ga4 N14 N146 69.22(16) . . . . ?
O3 Ga4 N14 Ga1 56.19(10) . . . . ?
O2 Ga4 N14 Ga1 -55.61(11) . . . . ?
C4 Ga4 N14 Ga1 178.13(11) . . . . ?
Ga1 N14 N146 C14 124.25(18) . . . . ?
Ga4 N14 N146 C14 -114.88(18) . . . . ?
Ga1 N14 N146 Ga6 -62.56(13) . . . . ?
Ga4 N14 N146 Ga6 58.32(14) . . . . ?
O3 Ga6 N146 C14 134.7(2) . . . . ?
C6 Ga6 N146 C14 2.7(3) . . . . ?
N16 Ga6 N146 C14 -128.6(3) . . . . ?
O3 Ga6 N146 N14 -36.21(15) . . . . ?
C6 Ga6 N146 N14 -168.22(14) . . . . ?
N16 Ga6 N146 N14 60.46(15) . . . . ?
N14 N146 C14 C142 174.90(19) . . . . ?
Ga6 N146 C14 C142 4.6(3) . . . . ?
N14 N146 C14 C141 -66.4(3) . . . . ?
Ga6 N146 C14 C141 123.3(3) . . . . ?
N14 N146 C14 C143 56.2(3) . . . . ?
Ga6 N146 C14 C143 -114.1(3) . . . . ?
O1 Ga1 N16 N163 16.16(15) . . . . ?
C1 Ga1 N16 N163 -109.65(16) . . . . ?
N14 Ga1 N16 N163 122.85(14) . . . . ?
O1 Ga1 N16 Ga6 -106.84(8) . . . . ?
C1 Ga1 N16 Ga6 127.35(10) . . . . ?
N14 Ga1 N16 Ga6 -0.15(9) . . . . ?
O3 Ga6 N16 N163 -56.49(14) . . . . ?
N146 Ga6 N16 N163 -153.14(14) . . . . ?
C6 Ga6 N16 N163 70.99(17) . . . . ?
O3 Ga6 N16 Ga1 68.63(8) . . . . ?
N146 Ga6 N16 Ga1 -28.01(10) . . . . ?
C6 Ga6 N16 Ga1 -163.89(10) . . . . ?
Ga1 N16 N163 C16 126.34(18) . . . . ?
Ga6 N16 N163 C16 -116.72(18) . . . . ?
Ga1 N16 N163 Ga5 -14.21(19) . . . . ?
Ga6 N16 N163 Ga5 102.73(13) . . . . ?
O4 Ga5 N163 C16 121.69(19) . . . . ?
O1 Ga5 N163 C16 -131.54(19) . . . . ?
C5 Ga5 N163 C16 -6.7(3) . . . . ?
O4 Ga5 N163 N16 -101.47(14) . . . . ?
O1 Ga5 N163 N16 5.30(15) . . . . ?
C5 Ga5 N163 N16 130.09(17) . . . . ?
N16 N163 C16 C162 57.1(3) . . . . ?
Ga5 N163 C16 C162 -165.92(19) . . . . ?
N16 N163 C16 C161 -66.7(3) . . . . ?
Ga5 N163 C16 C161 70.2(3) . . . . ?
N16 N163 C16 C163 174.3(2) . . . . ?
Ga5 N163 C16 C163 -48.8(3) . . . . ?
O1 Ga2 N27 N278 160.76(13) . . . . ?
O2 Ga2 N27 N278 55.40(14) . . . . ?
C2 Ga2 N27 N278 -72.45(18) . . . . ?
O1 Ga2 N27 Ga7 50.33(13) . . . . ?
O2 Ga2 N27 Ga7 -55.03(12) . . . . ?
C2 Ga2 N27 Ga7 177.12(13) . . . . ?
O4 Ga7 N27 N278 -134.19(14) . . . . ?
C7 Ga7 N27 N278 94.33(18) . . . . ?
N78 Ga7 N27 N278 -34.95(15) . . . . ?
O4 Ga7 N27 Ga2 -26.86(13) . . . . ?
C7 Ga7 N27 Ga2 -158.34(13) . . . . ?
N78 Ga7 N27 Ga2 72.38(12) . . . . ?
Ga2 N27 N278 C27 123.4(2) . . . . ?
Ga7 N27 N278 C27 -114.6(2) . . . . ?
Ga2 N27 N278 Ga8 -63.59(16) . . . . ?
Ga7 N27 N278 Ga8 58.42(17) . . . . ?
O2 Ga8 N278 C27 -146.0(3) . . . . ?
C8 Ga8 N278 C27 -18.0(4) . . . . ?
N78 Ga8 N278 C27 115.6(3) . . . . ?
O2 Ga8 N278 N27 43.04(18) . . . . ?
C8 Ga8 N278 N27 171.05(16) . . . . ?
N78 Ga8 N278 N27 -55.38(18) . . . . ?
N27 N278 C27 C273 -65.8(4) . . . . ?
Ga8 N278 C27 C273 123.9(4) . . . . ?
N27 N278 C27 C272 58.7(4) . . . . ?
Ga8 N278 C27 C272 -111.5(4) . . . . ?
N27 N278 C27 C271 176.4(3) . . . . ?
Ga8 N278 C27 C271 6.2(4) . . . . ?
O4 Ga7 N78 N378 -15.67(15) . . . . ?
C7 Ga7 N78 N378 111.53(17) . . . . ?
N27 Ga7 N78 N378 -121.20(15) . . . . ?
O4 Ga7 N78 Ga8 105.44(9) . . . . ?
C7 Ga7 N78 Ga8 -127.36(12) . . . . ?
N27 Ga7 N78 Ga8 -0.09(10) . . . . ?
N278 Ga8 N78 N378 150.11(15) . . . . ?
O2 Ga8 N78 N378 54.29(15) . . . . ?
C8 Ga8 N78 N378 -74.92(18) . . . . ?
N278 Ga8 N78 Ga7 26.38(11) . . . . ?
O2 Ga8 N78 Ga7 -69.44(9) . . . . ?
C8 Ga8 N78 Ga7 161.35(11) . . . . ?
Ga7 N78 N378 C37 -131.61(17) . . . . ?
Ga8 N78 N378 C37 111.44(18) . . . . ?
Ga7 N78 N378 Ga3 10.00(19) . . . . ?
Ga8 N78 N378 Ga3 -106.95(13) . . . . ?
O3 Ga3 N378 C37 -114.21(18) . . . . ?
O4 Ga3 N378 C37 138.48(18) . . . . ?
C3 Ga3 N378 C37 10.2(2) . . . . ?
O3 Ga3 N378 N78 107.75(15) . . . . ?
O4 Ga3 N378 N78 0.44(15) . . . . ?
C3 Ga3 N378 N78 -127.88(17) . . . . ?
N78 N378 C37 C372 -173.3(2) . . . . ?
Ga3 N378 C37 C372 48.0(3) . . . . ?
N78 N378 C37 C373 66.8(3) . . . . ?
Ga3 N378 C37 C373 -71.9(3) . . . . ?
N78 N378 C37 C371 -56.1(3) . . . . ?
Ga3 N378 C37 C371 165.15(17) . . . . ?
